data_4080859
loop_
_publ_author_name
'Fong, Henry'
'Moret, Marc-Etienne'
'Lee, Yunho'
'Peters, Jonas C.'

_publ_section_title
;
 Heterolytic H2Cleavage and Catalytic Hydrogenation by an Iron
 Metallaboratrane
;
_journal_issue 10
_journal_name_full Organometallics
_journal_page_first 3053
_journal_paper_doi 10.1021/om400281v
_journal_volume 32
_journal_year 2013
_chemical_formula_sum 'C38 H58 B Fe P3'
_chemical_formula_weight 674.41
_chemical_name_systematic
; 
 ? 
;
_space_group_IT_number 2
_symmetry_cell_setting triclinic
_symmetry_space_group_name_Hall '-P 1'
_symmetry_space_group_name_H-M 'P -1'
_atom_sites_solution_hydrogens geom
_atom_sites_solution_primary direct
_atom_sites_solution_secondary difmap
_audit_creation_method SHELXL-97
_cell_angle_alpha 112.296(2)
_cell_angle_beta 90.625(2)
_cell_angle_gamma 105.264(2)
_cell_formula_units_Z 4
_cell_length_a 11.7652(5)
_cell_length_b 18.1293(8)
_cell_length_c 18.8179(8)
_cell_measurement_temperature 100(2)
_cell_volume 3555.0(3)
_computing_cell_refinement 'SAINT-Plus v7.66A (Bruker-AXS, 2009)'
_computing_data_collection 'APEX2 v2010.7-0 (Bruker-AXS, 2010)'
_computing_data_reduction 'SAINT-Plus v7.66A (Bruker-AXS, 2009)'
_computing_molecular_graphics 'Bruker SHELXTL'
_computing_publication_material 'Bruker SHELXTL'
_computing_structure_refinement 'SHELXL-97 (Sheldrick, 2008)'
_computing_structure_solution 'SHELXS-97 (Sheldrick, 2008)'
_diffrn_ambient_temperature 100(2)
_diffrn_detector_area_resol_mean 8.3
_diffrn_measured_fraction_theta_full 0.980
_diffrn_measured_fraction_theta_max 0.980
_diffrn_measurement_device_type 'Bruker KAPPA APEX II'
_diffrn_measurement_method '\w and \f scans'
_diffrn_radiation_monochromator graphite
_diffrn_radiation_source 'fine-focus sealed tube'
_diffrn_radiation_type MoK\a
_diffrn_radiation_wavelength 0.71073
_diffrn_reflns_av_R_equivalents 0.0471
_diffrn_reflns_av_sigmaI/netI 0.0456
_diffrn_reflns_limit_h_max 22
_diffrn_reflns_limit_h_min -22
_diffrn_reflns_limit_k_max 35
_diffrn_reflns_limit_k_min -35
_diffrn_reflns_limit_l_max 36
_diffrn_reflns_limit_l_min -36
_diffrn_reflns_number 285668
_diffrn_reflns_theta_full 44.33
_diffrn_reflns_theta_max 44.33
_diffrn_reflns_theta_min 1.88
_exptl_absorpt_coefficient_mu 0.585
_exptl_absorpt_correction_T_max 0.8821
_exptl_absorpt_correction_T_min 0.8487
_exptl_absorpt_correction_type multi-scan
_exptl_absorpt_process_details 'SADABS v2008/1 (Bruker-AXS, 2008)'
_exptl_crystal_colour grey
_exptl_crystal_density_diffrn 1.260
_exptl_crystal_density_method 'not measured'
_exptl_crystal_description plates
_exptl_crystal_F_000 1448
_exptl_crystal_size_max 0.29
_exptl_crystal_size_mid 0.24
_exptl_crystal_size_min 0.22
_refine_diff_density_max 2.925
_refine_diff_density_min -0.791
_refine_diff_density_rms 0.100
_refine_ls_extinction_method none
_refine_ls_goodness_of_fit_ref 0.942
_refine_ls_hydrogen_treatment mixed
_refine_ls_matrix_type full
_refine_ls_number_parameters 831
_refine_ls_number_reflns 55459
_refine_ls_number_restraints 0
_refine_ls_restrained_S_all 0.942
_refine_ls_R_factor_all 0.0761
_refine_ls_R_factor_gt 0.0428
_refine_ls_shift/su_max 0.149
_refine_ls_shift/su_mean 0.006
_refine_ls_structure_factor_coef Fsqd
_refine_ls_weighting_details 'calc w=1/[\s^2^(Fo^2^)+(0.1000P)^2^+0.0000P] where P=(Fo^2^+2Fc^2^)/3'
_refine_ls_weighting_scheme calc
_refine_ls_wR_factor_gt 0.1232
_refine_ls_wR_factor_ref 0.1475
_reflns_number_gt 38919
_reflns_number_total 55459
_reflns_threshold_expression >2sigma(I)
_cod_data_source_file om400281v_si_002.cif
_cod_data_source_block hf16
_cod_depositor_comments
;
The following automatic conversions were performed:

'_symmetry_cell_setting' value 'Triclinic' changed to 'triclinic'
according to /home/saulius/struct/CIF-dictionaries/cif_core.dic
dictionary named 'cif_core.dic' version 2.3.1 from 2005-06-27.

Automatic conversion script
Id: cif_fix_values 1891 2012-01-12 08:04:46Z andrius 
;
_cod_original_sg_symbol_H-M P-1
_cod_database_code 4080859

loop_
_symmetry_equiv_pos_as_xyz
'x, y, z'
'-x, -y, -z'

loop_
_atom_site_label
_atom_site_type_symbol
_atom_site_fract_x
_atom_site_fract_y
_atom_site_fract_z
_atom_site_U_iso_or_equiv
_atom_site_adp_type
_atom_site_occupancy
_atom_site_symmetry_multiplicity
_atom_site_calc_flag
_atom_site_refinement_flags
Fe11 Fe 0.398508(10) 0.315908(7) 0.201790(7) 0.00894(2) Uani 1 1 d .
P2A P 0.197762(19) 0.282408(13) 0.209113(13) 0.00990(4) Uani 1 1 d .
P1A P 0.44469(2) 0.269967(14) 0.067685(13) 0.01074(4) Uani 1 1 d .
P3A P 0.495847(19) 0.273009(14) 0.282834(13) 0.01033(4) Uani 1 1 d .
C114 C 0.21867(7) 0.13251(5) 0.19118(5) 0.01030(11) Uani 1 1 d .
C12 C 0.27516(7) 0.13016(5) 0.05376(5) 0.01050(11) Uani 1 1 d .
C113 C 0.14584(7) 0.18467(5) 0.22197(5) 0.01084(12) Uani 1 1 d .
C126 C 0.44408(7) 0.13284(5) 0.15341(5) 0.01082(11) Uani 1 1 d .
C125 C 0.53740(7) 0.18557(5) 0.21315(5) 0.01180(12) Uani 1 1 d .
C13 C 0.17983(8) 0.05864(5) 0.01436(5) 0.01410(13) Uani 1 1 d .
H13 H 0.1423 0.0258 0.0413 0.017 Uiso 1 1 calc R
C118 C 0.04739(8) 0.16044(6) 0.25805(6) 0.01423(13) Uani 1 1 d .
H118 H -0.0025 0.1955 0.2765 0.017 Uiso 1 1 calc R
C116 C 0.09380(8) 0.03296(5) 0.23748(5) 0.01428(13) Uani 1 1 d .
H116 H 0.0776 -0.0184 0.2435 0.017 Uiso 1 1 calc R
C137 C 0.39931(9) 0.43795(6) 0.22083(6) 0.01545(14) Uani 1 1 d .
C127 C 0.46077(9) 0.05760(6) 0.10209(5) 0.01450(14) Uani 1 1 d .
H127 H 0.3986 0.0195 0.0623 0.017 Uiso 1 1 calc R
C115 C 0.18896(8) 0.05588(5) 0.19914(5) 0.01267(13) Uani 1 1 d .
H115 H 0.2350 0.0186 0.1778 0.015 Uiso 1 1 calc R
C17 C 0.58227(8) 0.23602(6) 0.04807(6) 0.01583(14) Uani 1 1 d .
H17 H 0.5698 0.1872 0.0628 0.019 Uiso 1 1 calc R
C117 C 0.02264(8) 0.08531(6) 0.26690(5) 0.01447(13) Uani 1 1 d .
H117 H -0.0424 0.0698 0.2929 0.017 Uiso 1 1 calc R
C11 C 0.32915(8) 0.17526(5) 0.01030(5) 0.01163(12) Uani 1 1 d .
C119 C 0.10521(8) 0.26539(6) 0.11907(5) 0.01433(14) Uani 1 1 d .
H119 H 0.1525 0.2455 0.0756 0.017 Uiso 1 1 calc R
C18 C 0.44930(8) 0.33553(6) 0.01038(5) 0.01451(14) Uani 1 1 d .
H18 H 0.4664 0.3031 -0.0425 0.017 Uiso 1 1 calc R
C16 C 0.29050(9) 0.14951(6) -0.06851(5) 0.01681(15) Uani 1 1 d .
H16 H 0.3303 0.1800 -0.0968 0.020 Uiso 1 1 calc R
C131 C 0.42106(8) 0.21529(6) 0.34246(5) 0.01385(13) Uani 1 1 d .
H131 H 0.3683 0.1614 0.3039 0.017 Uiso 1 1 calc R
C15 C 0.19440(9) 0.07968(6) -0.10517(6) 0.01787(16) Uani 1 1 d .
H15 H 0.1669 0.0629 -0.1582 0.021 Uiso 1 1 calc R
B1A B 0.32463(8) 0.15891(6) 0.14401(5) 0.01042(13) Uani 1 1 d .
C120 C 0.14884(8) 0.36509(6) 0.28605(5) 0.01437(13) Uani 1 1 d .
H120 H 0.1659 0.4122 0.2686 0.017 Uiso 1 1 calc R
C138 C 0.51322(9) 0.43878(6) 0.24433(6) 0.01629(15) Uani 1 1 d .
C132 C 0.63417(8) 0.34273(6) 0.34879(5) 0.01494(14) Uani 1 1 d .
H132 H 0.6672 0.3072 0.3678 0.018 Uiso 1 1 calc R
C14 C 0.13875(9) 0.03448(6) -0.06344(5) 0.01617(15) Uani 1 1 d .
H14 H 0.0724 -0.0131 -0.0880 0.019 Uiso 1 1 calc R
C130 C 0.64332(8) 0.16571(6) 0.21914(6) 0.01702(15) Uani 1 1 d .
H130 H 0.7051 0.2026 0.2597 0.020 Uiso 1 1 calc R
C134 C 0.50583(9) 0.19048(7) 0.38570(6) 0.01808(16) Uani 1 1 d .
H400 H 0.5512 0.2397 0.4305 0.027 Uiso 1 1 calc R
H401 H 0.5605 0.1674 0.3509 0.027 Uiso 1 1 calc R
H402 H 0.4599 0.1485 0.4033 0.027 Uiso 1 1 calc R
C128 C 0.56620(10) 0.03730(6) 0.10784(6) 0.01805(16) Uani 1 1 d .
H128 H 0.5749 -0.0139 0.0721 0.022 Uiso 1 1 calc R
C129 C 0.65832(9) 0.09189(7) 0.16573(6) 0.01983(17) Uani 1 1 d .
H129 H 0.7309 0.0790 0.1688 0.024 Uiso 1 1 calc R
C121 C 0.08866(10) 0.34638(6) 0.11866(6) 0.01988(17) Uani 1 1 d .
H403 H 0.0630 0.3379 0.0657 0.030 Uiso 1 1 calc R
H404 H 0.1641 0.3907 0.1381 0.030 Uiso 1 1 calc R
H405 H 0.0283 0.3624 0.1519 0.030 Uiso 1 1 calc R
C135 C 0.60845(10) 0.40994(7) 0.42048(6) 0.01962(17) Uani 1 1 d .
H406 H 0.6835 0.4498 0.4501 0.029 Uiso 1 1 calc R
H407 H 0.5645 0.3838 0.4529 0.029 Uiso 1 1 calc R
H408 H 0.5609 0.4391 0.4043 0.029 Uiso 1 1 calc R
C123 C 0.01704(10) 0.35004(7) 0.29834(8) 0.0238(2) Uani 1 1 d .
H409 H -0.0009 0.3183 0.3310 0.036 Uiso 1 1 calc R
H410 H -0.0324 0.3185 0.2482 0.036 Uiso 1 1 calc R
H411 H 0.0005 0.4037 0.3237 0.036 Uiso 1 1 calc R
C111 C 0.54845(10) 0.41778(6) 0.04305(7) 0.02044(18) Uani 1 1 d .
H412 H 0.5489 0.4478 0.0093 0.031 Uiso 1 1 calc R
H413 H 0.6251 0.4065 0.0457 0.031 Uiso 1 1 calc R
H415 H 0.5349 0.4518 0.0951 0.031 Uiso 1 1 calc R
C124 C 0.22501(11) 0.40190(7) 0.36475(6) 0.02265(19) Uani 1 1 d .
H416 H 0.2155 0.4567 0.3957 0.034 Uiso 1 1 calc R
H417 H 0.3086 0.4076 0.3570 0.034 Uiso 1 1 calc R
H418 H 0.1996 0.3649 0.3919 0.034 Uiso 1 1 calc R
C112 C 0.33044(10) 0.35231(7) 0.00008(6) 0.01990(17) Uani 1 1 d .
H419 H 0.3132 0.3877 0.0504 0.030 Uiso 1 1 calc R
H420 H 0.2672 0.2994 -0.0212 0.030 Uiso 1 1 calc R
H421 H 0.3349 0.3806 -0.0355 0.030 Uiso 1 1 calc R
C133 C 0.33804(9) 0.25529(8) 0.39579(6) 0.02040(17) Uani 1 1 d .
H422 H 0.3014 0.2200 0.4228 0.031 Uiso 1 1 calc R
H423 H 0.2759 0.2613 0.3650 0.031 Uiso 1 1 calc R
H424 H 0.3834 0.3103 0.4338 0.031 Uiso 1 1 calc R
C122 C -0.01423(9) 0.19749(7) 0.09801(7) 0.02244(19) Uani 1 1 d .
H425 H -0.0644 0.2131 0.1392 0.034 Uiso 1 1 calc R
H426 H -0.0007 0.1445 0.0922 0.034 Uiso 1 1 calc R
H427 H -0.0539 0.1914 0.0492 0.034 Uiso 1 1 calc R
C136 C 0.73138(8) 0.38203(7) 0.30973(6) 0.01897(16) Uani 1 1 d .
H428 H 0.7033 0.4183 0.2907 0.028 Uiso 1 1 calc R
H429 H 0.7505 0.3380 0.2662 0.028 Uiso 1 1 calc R
H430 H 0.8026 0.4149 0.3472 0.028 Uiso 1 1 calc R
C110 C 0.60208(10) 0.20335(7) -0.03741(6) 0.02338(19) Uani 1 1 d .
H431 H 0.6213 0.2495 -0.0545 0.035 Uiso 1 1 calc R
H432 H 0.5297 0.1611 -0.0686 0.035 Uiso 1 1 calc R
H433 H 0.6679 0.1785 -0.0438 0.035 Uiso 1 1 calc R
C19 C 0.69314(10) 0.29996(8) 0.09942(6) 0.0239(2) Uani 1 1 d .
H434 H 0.7548 0.2727 0.0995 0.036 Uiso 1 1 calc R
H435 H 0.6744 0.3250 0.1523 0.036 Uiso 1 1 calc R
H19C H 0.7218 0.3434 0.0796 0.036 Uiso 1 1 calc R
Fe21 Fe 0.870352(11) 0.322736(7) 0.698332(7) 0.00951(2) Uani 1 1 d .
P2B P 0.66730(2) 0.281164(14) 0.702352(13) 0.01055(4) Uani 1 1 d .
P1B P 0.955474(19) 0.274603(13) 0.575905(13) 0.00922(3) Uani 1 1 d .
P3B P 0.97237(2) 0.296909(15) 0.789255(14) 0.01230(4) Uani 1 1 d .
C22 C 0.70547(7) 0.13969(5) 0.69573(5) 0.01045(11) Uani 1 1 d .
C225 C 0.84352(7) 0.17767(5) 0.51663(5) 0.01041(11) Uani 1 1 d .
C21 C 0.62192(7) 0.18489(5) 0.71808(5) 0.01108(12) Uani 1 1 d .
C226 C 0.77342(7) 0.13856(5) 0.55961(5) 0.01036(11) Uani 1 1 d .
C214 C 0.93264(7) 0.14871(5) 0.66767(5) 0.01077(11) Uani 1 1 d .
C27 C 0.61557(8) 0.36229(6) 0.77882(5) 0.01429(13) Uani 1 1 d .
H27 H 0.6301 0.4100 0.7624 0.017 Uiso 1 1 calc R
C230 C 0.82281(8) 0.14548(6) 0.43562(5) 0.01382(13) Uani 1 1 d .
H230 H 0.8745 0.1710 0.4077 0.017 Uiso 1 1 calc R
C26 C 0.52027(8) 0.15543(6) 0.74883(5) 0.01477(14) Uani 1 1 d .
H26 H 0.4629 0.1853 0.7612 0.018 Uiso 1 1 calc R
C25 C 0.50286(8) 0.08243(6) 0.76140(5) 0.01501(14) Uani 1 1 d .
H25 H 0.4350 0.0633 0.7835 0.018 Uiso 1 1 calc R
C28 C 0.57586(8) 0.26114(6) 0.61089(5) 0.01451(14) Uani 1 1 d .
H28 H 0.6231 0.2398 0.5678 0.017 Uiso 1 1 calc R
C213 C 1.01443(8) 0.20310(5) 0.73339(5) 0.01272(13) Uani 1 1 d .
C232 C 0.96808(8) 0.33516(5) 0.51291(5) 0.01333(13) Uani 1 1 d .
H232 H 1.0036 0.3061 0.4661 0.016 Uiso 1 1 calc R
C24 C 0.58590(8) 0.03783(6) 0.74130(6) 0.01547(14) Uani 1 1 d .
H24 H 0.5754 -0.0115 0.7504 0.019 Uiso 1 1 calc R
C215 C 0.95932(8) 0.07617(5) 0.61874(5) 0.01393(13) Uani 1 1 d .
H215 H 0.9046 0.0375 0.5747 0.017 Uiso 1 1 calc R
C227 C 0.67734(8) 0.06818(5) 0.51784(5) 0.01398(13) Uani 1 1 d .
H227 H 0.6279 0.0404 0.5450 0.017 Uiso 1 1 calc R
C231 C 1.09866(7) 0.24584(5) 0.57025(5) 0.01311(13) Uani 1 1 d .
H231 H 1.1061 0.2280 0.6138 0.016 Uiso 1 1 calc R
C23 C 0.68436(8) 0.06568(5) 0.70781(6) 0.01426(14) Uani 1 1 d .
H23 H 0.7388 0.0336 0.6927 0.017 Uiso 1 1 calc R
B1B B 0.81273(8) 0.17004(6) 0.65102(5) 0.01033(13) Uani 1 1 d .
C229 C 0.72665(9) 0.07609(6) 0.39594(5) 0.01563(14) Uani 1 1 d .
H229 H 0.7114 0.0548 0.3411 0.019 Uiso 1 1 calc R
C237 C 0.85794(9) 0.43820(6) 0.70462(6) 0.01746(16) Uani 1 1 d .
C228 C 0.65294(8) 0.03828(6) 0.43758(5) 0.01588(14) Uani 1 1 d .
H228 H 0.5858 -0.0081 0.4111 0.019 Uiso 1 1 calc R
C212 C 0.55978(9) 0.34142(6) 0.60840(6) 0.01756(16) Uani 1 1 d .
H436 H 0.5269 0.3303 0.5560 0.026 Uiso 1 1 calc R
H437 H 0.6369 0.3841 0.6224 0.026 Uiso 1 1 calc R
H438 H 0.5053 0.3612 0.6451 0.026 Uiso 1 1 calc R
C216 C 1.06471(9) 0.06001(6) 0.63373(6) 0.01694(15) Uani 1 1 d .
H216 H 1.0826 0.0119 0.5987 0.020 Uiso 1 1 calc R
C217 C 1.14329(9) 0.11388(6) 0.69947(6) 0.01892(17) Uani 1 1 d .
H217 H 1.2145 0.1024 0.7099 0.023 Uiso 1 1 calc R
C218 C 1.11746(9) 0.18510(6) 0.75033(6) 0.01757(16) Uani 1 1 d .
H218 H 1.1697 0.2212 0.7963 0.021 Uiso 1 1 calc R
C233 C 1.09879(9) 0.17115(6) 0.49626(6) 0.01951(17) Uani 1 1 d .
H439 H 1.0923 0.1854 0.4514 0.029 Uiso 1 1 calc R
H440 H 1.0312 0.1236 0.4912 0.029 Uiso 1 1 calc R
H441 H 1.1729 0.1567 0.4988 0.029 Uiso 1 1 calc R
C219 C 1.11741(9) 0.37118(6) 0.84547(6) 0.01974(17) Uani 1 1 d .
H219 H 1.1490 0.3448 0.8762 0.024 Uiso 1 1 calc R
C220 C 0.89160(9) 0.26737(6) 0.86556(6) 0.01756(15) Uani 1 1 d .
H220 H 0.8054 0.2443 0.8447 0.021 Uiso 1 1 calc R
C210 C 0.69492(10) 0.39592(7) 0.85550(6) 0.02014(17) Uani 1 1 d .
H442 H 0.6756 0.4448 0.8923 0.030 Uiso 1 1 calc R
H443 H 0.7783 0.4118 0.8470 0.030 Uiso 1 1 calc R
H444 H 0.6818 0.3528 0.8764 0.030 Uiso 1 1 calc R
C211 C 0.45626(10) 0.19373(7) 0.59189(6) 0.02075(18) Uani 1 1 d .
H445 H 0.4076 0.2102 0.6338 0.031 Uiso 1 1 calc R
H446 H 0.4698 0.1408 0.5863 0.031 Uiso 1 1 calc R
H447 H 0.4149 0.1871 0.5434 0.031 Uiso 1 1 calc R
C235 C 1.04778(9) 0.42532(6) 0.55146(6) 0.01804(16) Uani 1 1 d .
H448 H 1.0585 0.4504 0.5133 0.027 Uiso 1 1 calc R
H449 H 1.1252 0.4258 0.5716 0.027 Uiso 1 1 calc R
H450 H 1.0105 0.4573 0.5941 0.027 Uiso 1 1 calc R
C29 C 0.48549(10) 0.34416(7) 0.79353(7) 0.02271(19) Uani 1 1 d .
H451 H 0.4714 0.3100 0.8241 0.034 Uiso 1 1 calc R
H452 H 0.4342 0.3141 0.7440 0.034 Uiso 1 1 calc R
H453 H 0.4675 0.3967 0.8219 0.034 Uiso 1 1 calc R
C236 C 0.84625(9) 0.33700(7) 0.48492(6) 0.01932(17) Uani 1 1 d .
H454 H 0.8055 0.3599 0.5297 0.029 Uiso 1 1 calc R
H455 H 0.7987 0.2803 0.4520 0.029 Uiso 1 1 calc R
H456 H 0.8569 0.3720 0.4552 0.029 Uiso 1 1 calc R
C238 C 0.96781(11) 0.45006(6) 0.74258(7) 0.02192(19) Uani 1 1 d .
C234 C 1.21025(8) 0.31792(7) 0.58287(7) 0.01980(17) Uani 1 1 d .
H457 H 1.2807 0.3014 0.5907 0.030 Uiso 1 1 calc R
H458 H 1.2074 0.3665 0.6287 0.030 Uiso 1 1 calc R
H459 H 1.2141 0.3320 0.5374 0.030 Uiso 1 1 calc R
C223 C 0.90125(11) 0.33958(8) 0.94355(6) 0.02321(19) Uani 1 1 d .
H460 H 0.8501 0.3196 0.9771 0.035 Uiso 1 1 calc R
H461 H 0.8761 0.3835 0.9354 0.035 Uiso 1 1 calc R
H468 H 0.9838 0.3619 0.9681 0.035 Uiso 1 1 calc R
C222 C 1.20737(9) 0.38504(7) 0.79056(8) 0.0250(2) Uani 1 1 d .
H469 H 1.1796 0.4120 0.7603 0.038 Uiso 1 1 calc R
H470 H 1.2160 0.3313 0.7555 0.038 Uiso 1 1 calc R
H471 H 1.2843 0.4207 0.8206 0.038 Uiso 1 1 calc R
C221 C 1.11193(11) 0.45811(7) 0.90279(7) 0.0287(2) Uani 1 1 d .
H472 H 1.1561 0.4725 0.9530 0.043 Uiso 1 1 calc R
H473 H 1.0290 0.4567 0.9093 0.043 Uiso 1 1 calc R
H474 H 1.1473 0.5000 0.8822 0.043 Uiso 1 1 calc R
C224 C 0.92668(13) 0.19871(8) 0.88045(7) 0.0289(2) Uani 1 1 d .
H475 H 1.0124 0.2165 0.8965 0.043 Uiso 1 1 calc R
H476 H 0.9061 0.1478 0.8329 0.043 Uiso 1 1 calc R
H477 H 0.8841 0.1877 0.9215 0.043 Uiso 1 1 calc R
H138 H 0.3502(13) 0.4629(9) 0.2631(8) 0.017(3) Uiso 1 1 d .
H137 H 0.3836(13) 0.4386(9) 0.1688(8) 0.014(3) Uiso 1 1 d .
H139 H 0.5782(14) 0.4422(10) 0.2093(9) 0.021(4) Uiso 1 1 d .
H140 H 0.5424(15) 0.4569(11) 0.2976(10) 0.031(4) Uiso 1 1 d .
H238 H 0.7967(15) 0.4600(11) 0.7382(9) 0.030(4) Uiso 1 1 d .
H237 H 0.8535(13) 0.4381(9) 0.6532(8) 0.017(3) Uiso 1 1 d .
H239 H 1.0434(16) 0.4550(11) 0.7138(10) 0.035(5) Uiso 1 1 d .
H240 H 0.9789(15) 0.4715(10) 0.7970(10) 0.027(4) Uiso 1 1 d .

loop_
_atom_site_aniso_label
_atom_site_aniso_U_11
_atom_site_aniso_U_22
_atom_site_aniso_U_33
_atom_site_aniso_U_23
_atom_site_aniso_U_13
_atom_site_aniso_U_12
Fe11 0.00977(4) 0.00786(4) 0.00880(4) 0.00322(3) 0.00077(3) 0.00206(3)
P2A 0.01029(8) 0.00864(8) 0.01192(8) 0.00468(7) 0.00151(6) 0.00367(6)
P1A 0.01247(8) 0.00932(8) 0.00954(8) 0.00410(7) 0.00176(6) 0.00118(6)
P3A 0.00953(8) 0.01150(8) 0.00945(8) 0.00336(7) 0.00021(6) 0.00345(6)
C114 0.0116(3) 0.0090(3) 0.0110(3) 0.0047(2) 0.0017(2) 0.0030(2)
C12 0.0119(3) 0.0090(3) 0.0104(3) 0.0038(2) 0.0014(2) 0.0027(2)
C113 0.0112(3) 0.0097(3) 0.0124(3) 0.0050(2) 0.0018(2) 0.0032(2)
C126 0.0127(3) 0.0112(3) 0.0103(3) 0.0052(2) 0.0035(2) 0.0047(2)
C125 0.0116(3) 0.0131(3) 0.0123(3) 0.0054(3) 0.0028(2) 0.0055(2)
C13 0.0151(3) 0.0110(3) 0.0133(3) 0.0042(3) 0.0003(3) 0.0000(2)
C118 0.0133(3) 0.0131(3) 0.0177(4) 0.0069(3) 0.0052(3) 0.0047(3)
C116 0.0164(3) 0.0112(3) 0.0166(4) 0.0077(3) 0.0037(3) 0.0027(3)
C137 0.0174(4) 0.0107(3) 0.0185(4) 0.0063(3) 0.0015(3) 0.0038(3)
C127 0.0190(4) 0.0132(3) 0.0131(3) 0.0052(3) 0.0045(3) 0.0075(3)
C115 0.0144(3) 0.0106(3) 0.0147(3) 0.0064(3) 0.0035(3) 0.0043(2)
C17 0.0162(3) 0.0166(3) 0.0172(4) 0.0087(3) 0.0063(3) 0.0055(3)
C117 0.0145(3) 0.0128(3) 0.0164(4) 0.0071(3) 0.0050(3) 0.0025(3)
C11 0.0140(3) 0.0096(3) 0.0096(3) 0.0037(2) 0.0010(2) 0.0010(2)
C119 0.0143(3) 0.0150(3) 0.0152(3) 0.0073(3) -0.0008(3) 0.0047(3)
C18 0.0175(3) 0.0130(3) 0.0137(3) 0.0075(3) 0.0018(3) 0.0022(3)
C16 0.0234(4) 0.0137(3) 0.0099(3) 0.0044(3) -0.0002(3) 0.0003(3)
C131 0.0137(3) 0.0172(3) 0.0118(3) 0.0066(3) 0.0015(2) 0.0050(3)
C15 0.0235(4) 0.0140(3) 0.0116(3) 0.0032(3) -0.0028(3) 0.0012(3)
B1A 0.0116(3) 0.0096(3) 0.0104(3) 0.0043(3) 0.0021(3) 0.0031(3)
C120 0.0166(3) 0.0125(3) 0.0160(3) 0.0056(3) 0.0053(3) 0.0073(3)
C138 0.0165(4) 0.0117(3) 0.0181(4) 0.0060(3) -0.0012(3) -0.0001(3)
C132 0.0126(3) 0.0169(3) 0.0133(3) 0.0048(3) -0.0021(3) 0.0030(3)
C14 0.0168(4) 0.0128(3) 0.0138(3) 0.0028(3) -0.0021(3) 0.0000(3)
C130 0.0142(3) 0.0212(4) 0.0184(4) 0.0077(3) 0.0022(3) 0.0098(3)
C134 0.0208(4) 0.0215(4) 0.0162(4) 0.0104(3) 0.0019(3) 0.0086(3)
C128 0.0245(4) 0.0183(4) 0.0167(4) 0.0073(3) 0.0086(3) 0.0140(3)
C129 0.0197(4) 0.0245(4) 0.0216(4) 0.0099(4) 0.0068(3) 0.0152(4)
C121 0.0221(4) 0.0191(4) 0.0240(4) 0.0133(4) -0.0003(3) 0.0080(3)
C135 0.0219(4) 0.0193(4) 0.0128(4) 0.0026(3) -0.0013(3) 0.0037(3)
C123 0.0209(4) 0.0183(4) 0.0354(6) 0.0106(4) 0.0145(4) 0.0108(4)
C111 0.0210(4) 0.0159(4) 0.0240(5) 0.0119(4) 0.0011(3) -0.0012(3)
C124 0.0331(5) 0.0207(4) 0.0142(4) 0.0043(3) 0.0036(4) 0.0118(4)
C112 0.0210(4) 0.0204(4) 0.0200(4) 0.0113(4) -0.0017(3) 0.0041(3)
C133 0.0175(4) 0.0311(5) 0.0166(4) 0.0110(4) 0.0064(3) 0.0108(4)
C122 0.0175(4) 0.0214(4) 0.0260(5) 0.0109(4) -0.0066(3) -0.0002(3)
C136 0.0120(3) 0.0215(4) 0.0198(4) 0.0064(3) -0.0003(3) 0.0017(3)
C110 0.0218(4) 0.0236(5) 0.0178(4) 0.0019(4) 0.0067(3) 0.0050(4)
C19 0.0171(4) 0.0329(6) 0.0176(4) 0.0045(4) 0.0003(3) 0.0092(4)
Fe21 0.01038(4) 0.00749(4) 0.01023(5) 0.00301(4) 0.00229(3) 0.00261(3)
P2B 0.01172(8) 0.00947(8) 0.01175(9) 0.00446(7) 0.00286(7) 0.00467(6)
P1B 0.00852(7) 0.00886(7) 0.00977(8) 0.00374(6) 0.00141(6) 0.00162(6)
P3B 0.01112(8) 0.01216(9) 0.01109(9) 0.00251(7) -0.00091(7) 0.00252(7)
C22 0.0106(3) 0.0100(3) 0.0110(3) 0.0049(2) 0.0008(2) 0.0024(2)
C225 0.0093(3) 0.0098(3) 0.0106(3) 0.0033(2) 0.0003(2) 0.0015(2)
C21 0.0112(3) 0.0110(3) 0.0115(3) 0.0050(2) 0.0021(2) 0.0031(2)
C226 0.0093(3) 0.0097(3) 0.0118(3) 0.0043(2) 0.0009(2) 0.0023(2)
C214 0.0106(3) 0.0108(3) 0.0119(3) 0.0055(2) 0.0017(2) 0.0032(2)
C27 0.0161(3) 0.0135(3) 0.0152(3) 0.0055(3) 0.0045(3) 0.0077(3)
C230 0.0144(3) 0.0140(3) 0.0105(3) 0.0038(3) 0.0014(2) 0.0015(3)
C26 0.0130(3) 0.0160(3) 0.0163(4) 0.0073(3) 0.0054(3) 0.0043(3)
C25 0.0148(3) 0.0155(3) 0.0133(3) 0.0066(3) 0.0036(3) 0.0007(3)
C28 0.0157(3) 0.0145(3) 0.0144(3) 0.0058(3) 0.0010(3) 0.0059(3)
C213 0.0121(3) 0.0126(3) 0.0144(3) 0.0057(3) -0.0007(2) 0.0047(2)
C232 0.0146(3) 0.0127(3) 0.0138(3) 0.0072(3) 0.0021(3) 0.0029(2)
C24 0.0168(3) 0.0134(3) 0.0171(4) 0.0090(3) 0.0020(3) 0.0014(3)
C215 0.0141(3) 0.0116(3) 0.0169(4) 0.0055(3) 0.0021(3) 0.0051(2)
C227 0.0127(3) 0.0117(3) 0.0145(3) 0.0047(3) -0.0006(3) -0.0005(2)
C231 0.0104(3) 0.0140(3) 0.0154(3) 0.0060(3) 0.0030(2) 0.0038(2)
C23 0.0140(3) 0.0127(3) 0.0190(4) 0.0094(3) 0.0029(3) 0.0038(2)
B1B 0.0103(3) 0.0095(3) 0.0109(3) 0.0040(3) 0.0011(2) 0.0024(2)
C229 0.0177(4) 0.0135(3) 0.0114(3) 0.0020(3) -0.0018(3) 0.0021(3)
C237 0.0195(4) 0.0115(3) 0.0242(4) 0.0087(3) 0.0069(3) 0.0065(3)
C228 0.0156(3) 0.0121(3) 0.0146(3) 0.0029(3) -0.0025(3) -0.0006(3)
C212 0.0201(4) 0.0172(4) 0.0189(4) 0.0098(3) 0.0009(3) 0.0071(3)
C216 0.0166(4) 0.0142(3) 0.0227(4) 0.0079(3) 0.0034(3) 0.0078(3)
C217 0.0156(4) 0.0184(4) 0.0261(5) 0.0099(4) 0.0003(3) 0.0087(3)
C218 0.0155(4) 0.0177(4) 0.0195(4) 0.0060(3) -0.0030(3) 0.0072(3)
C233 0.0166(4) 0.0184(4) 0.0210(4) 0.0035(3) 0.0053(3) 0.0073(3)
C219 0.0142(3) 0.0183(4) 0.0192(4) 0.0010(3) -0.0045(3) 0.0025(3)
C220 0.0192(4) 0.0203(4) 0.0134(3) 0.0061(3) 0.0011(3) 0.0068(3)
C210 0.0244(4) 0.0234(4) 0.0136(4) 0.0055(3) 0.0038(3) 0.0113(4)
C211 0.0202(4) 0.0186(4) 0.0216(4) 0.0091(4) -0.0048(3) 0.0011(3)
C235 0.0177(4) 0.0133(3) 0.0236(4) 0.0096(3) 0.0040(3) 0.0020(3)
C29 0.0190(4) 0.0230(4) 0.0268(5) 0.0067(4) 0.0096(4) 0.0116(4)
C236 0.0196(4) 0.0204(4) 0.0209(4) 0.0114(4) -0.0016(3) 0.0057(3)
C238 0.0270(5) 0.0102(3) 0.0242(5) 0.0053(3) -0.0037(4) 0.0007(3)
C234 0.0102(3) 0.0201(4) 0.0274(5) 0.0093(4) 0.0018(3) 0.0021(3)
C223 0.0250(5) 0.0284(5) 0.0141(4) 0.0044(4) 0.0020(3) 0.0106(4)
C222 0.0120(4) 0.0219(4) 0.0364(6) 0.0078(4) 0.0018(4) 0.0028(3)
C221 0.0265(5) 0.0199(5) 0.0262(5) -0.0031(4) -0.0059(4) 0.0037(4)
C224 0.0434(7) 0.0305(6) 0.0259(5) 0.0184(5) 0.0137(5) 0.0205(5)

loop_
_atom_type_symbol
_atom_type_description
_atom_type_scat_dispersion_real
_atom_type_scat_dispersion_imag
_atom_type_scat_source
C C 0.0033 0.0016 'International Tables Vol C Tables 4.2.6.8 and 6.1.1.4'
H H 0.0000 0.0000 'International Tables Vol C Tables 4.2.6.8 and 6.1.1.4'
B B 0.0013 0.0007 'International Tables Vol C Tables 4.2.6.8 and 6.1.1.4'
P P 0.1023 0.0942 'International Tables Vol C Tables 4.2.6.8 and 6.1.1.4'
Fe Fe 0.3463 0.8444 'International Tables Vol C Tables 4.2.6.8 and 6.1.1.4'

loop_
_geom_angle_atom_site_label_1
_geom_angle_atom_site_label_2
_geom_angle_atom_site_label_3
_geom_angle
C137 Fe11 C138 38.85(4)
C137 Fe11 P2A 89.56(3)
C138 Fe11 P2A 124.39(3)
C137 Fe11 P3A 127.34(3)
C138 Fe11 P3A 95.13(3)
P2A Fe11 P3A 110.423(9)
C137 Fe11 P1A 99.22(3)
C138 Fe11 P1A 98.28(3)
P2A Fe11 P1A 112.502(9)
P3A Fe11 P1A 115.070(9)
C137 Fe11 B1A 157.01(3)
C138 Fe11 B1A 161.48(4)
P2A Fe11 B1A 74.04(2)
P3A Fe11 B1A 74.48(2)
P1A Fe11 B1A 73.38(2)
C113 P2A C120 109.42(4)
C113 P2A C119 104.77(4)
C120 P2A C119 102.58(4)
C113 P2A Fe11 111.08(3)
C120 P2A Fe11 114.49(3)
C119 P2A Fe11 113.78(3)
C11 P1A C17 102.12(4)
C11 P1A C18 102.40(4)
C17 P1A C18 103.34(4)
C11 P1A Fe11 107.60(3)
C17 P1A Fe11 117.30(3)
C18 P1A Fe11 121.51(3)
C125 P3A C132 105.87(4)
C125 P3A C131 95.67(4)
C132 P3A C131 101.07(4)
C125 P3A Fe11 102.21(3)
C132 P3A Fe11 121.81(3)
C131 P3A Fe11 125.58(3)
C115 C114 C113 116.96(8)
C115 C114 B1A 122.95(7)
C113 C114 B1A 119.94(7)
C13 C12 C11 116.55(7)
C13 C12 B1A 122.50(7)
C11 C12 B1A 120.92(7)
C118 C113 C114 121.25(7)
C118 C113 P2A 127.05(6)
C114 C113 P2A 111.70(6)
C127 C126 C125 116.61(8)
C127 C126 B1A 122.05(8)
C125 C126 B1A 121.34(7)
C130 C125 C126 121.70(8)
C130 C125 P3A 126.17(7)
C126 C125 P3A 111.87(6)
C14 C13 C12 121.80(8)
C117 C118 C113 120.23(8)
C117 C116 C115 120.01(8)
C138 C137 Fe11 71.07(5)
C128 C127 C126 121.94(9)
C116 C115 C114 121.91(8)
C19 C17 C110 111.67(8)
C19 C17 P1A 113.55(7)
C110 C17 P1A 114.65(7)
C118 C117 C116 119.56(8)
C16 C11 C12 121.69(8)
C16 C11 P1A 125.05(7)
C12 C11 P1A 113.18(6)
C121 C119 C122 110.76(8)
C121 C119 P2A 112.76(7)
C122 C119 P2A 115.58(7)
C111 C18 C112 109.74(8)
C111 C18 P1A 113.27(6)
C112 C18 P1A 113.00(7)
C15 C16 C11 120.25(9)
C133 C131 C134 111.13(8)
C133 C131 P3A 115.45(7)
C134 C131 P3A 114.21(7)
C16 C15 C14 119.22(8)
C114 B1A C126 116.43(7)
C114 B1A C12 110.71(7)
C126 B1A C12 112.12(7)
C114 B1A Fe11 107.02(5)
C126 B1A Fe11 102.56(5)
C12 B1A Fe11 107.14(5)
C124 C120 C123 109.19(9)
C124 C120 P2A 113.92(7)
C123 C120 P2A 119.88(7)
C137 C138 Fe11 70.08(5)
C136 C132 C135 110.55(8)
C136 C132 P3A 114.41(6)
C135 C132 P3A 111.79(7)
C15 C14 C13 120.44(8)
C129 C130 C125 120.10(9)
C129 C128 C127 120.13(9)
C128 C129 C130 119.45(9)
C237 Fe21 C238 38.70(4)
C237 Fe21 P2B 89.47(3)
C238 Fe21 P2B 121.28(4)
C237 Fe21 P3B 127.38(3)
C238 Fe21 P3B 92.91(3)
P2B Fe21 P3B 110.494(10)
C237 Fe21 B1B 155.92(4)
C238 Fe21 B1B 163.87(4)
P2B Fe21 B1B 74.07(2)
P3B Fe21 B1B 75.74(2)
C237 Fe21 P1B 100.81(3)
C238 Fe21 P1B 99.04(4)
P2B Fe21 P1B 121.160(9)
P3B Fe21 P1B 107.879(9)
B1B Fe21 P1B 74.27(2)
C21 P2B C27 108.69(4)
C21 P2B C28 106.14(4)
C27 P2B C28 103.74(4)
C21 P2B Fe21 111.54(3)
C27 P2B Fe21 112.61(3)
C28 P2B Fe21 113.62(3)
C225 P1B C232 101.66(4)
C225 P1B C231 104.46(4)
C232 P1B C231 103.57(4)
C225 P1B Fe21 103.11(3)
C232 P1B Fe21 119.08(3)
C231 P1B Fe21 122.13(3)
C213 P3B C219 102.40(4)
C213 P3B C220 102.16(4)
C219 P3B C220 102.69(5)
C213 P3B Fe21 105.11(3)
C219 P3B Fe21 121.42(4)
C220 P3B Fe21 120.12(3)
C23 C22 C21 117.27(8)
C23 C22 B1B 123.20(7)
C21 C22 B1B 119.29(7)
C230 C225 C226 121.59(7)
C230 C225 P1B 124.35(6)
C226 C225 P1B 113.99(6)
C26 C21 C22 121.04(8)
C26 C21 P2B 127.85(6)
C22 C21 P2B 111.11(6)
C225 C226 C227 116.89(8)
C225 C226 B1B 119.45(7)
C227 C226 B1B 123.40(7)
C213 C214 C215 117.54(7)
C213 C214 B1B 120.06(7)
C215 C214 B1B 122.40(7)
C210 C27 C29 109.15(8)
C210 C27 P2B 110.50(6)
C29 C27 P2B 120.20(7)
C229 C230 C225 120.12(8)
C25 C26 C21 120.29(8)
C24 C25 C26 119.47(8)
C212 C28 C211 111.00(8)
C212 C28 P2B 112.21(7)
C211 C28 P2B 114.92(7)
C218 C213 C214 121.27(8)
C218 C213 P3B 125.73(7)
C214 C213 P3B 112.98(6)
C236 C232 C235 108.03(8)
C236 C232 P1B 111.93(6)
C235 C232 P1B 114.18(6)
C23 C24 C25 119.92(8)
C216 C215 C214 121.21(8)
C228 C227 C226 121.68(8)
C234 C231 C233 109.93(8)
C234 C231 P1B 114.67(6)
C233 C231 P1B 113.58(6)
C24 C23 C22 121.93(8)
C226 B1B C214 111.70(7)
C226 B1B C22 112.64(7)
C214 B1B C22 113.67(7)
C226 B1B Fe21 104.16(5)
C214 B1B Fe21 104.72(5)
C22 B1B Fe21 109.15(5)
C230 C229 C228 119.26(8)
C238 C237 Fe21 71.32(5)
C227 C228 C229 120.32(8)
C217 C216 C215 120.25(9)
C216 C217 C218 119.79(8)
C217 C218 C213 119.84(9)
C222 C219 C221 107.65(10)
C222 C219 P3B 110.39(7)
C221 C219 P3B 115.73(8)
C224 C220 C223 108.20(9)
C224 C220 P3B 113.51(8)
C223 C220 P3B 115.31(8)
C237 C238 Fe21 69.98(6)

loop_
_geom_bond_atom_site_label_1
_geom_bond_atom_site_label_2
_geom_bond_distance
Fe11 C137 2.1002(9)
Fe11 C138 2.1130(9)
Fe11 P2A 2.2981(3)
Fe11 P3A 2.3607(2)
Fe11 P1A 2.4558(3)
Fe11 B1A 2.5233(9)
P2A C113 1.8248(8)
P2A C120 1.8709(9)
P2A C119 1.8810(9)
P1A C11 1.8150(8)
P1A C17 1.8709(10)
P1A C18 1.8758(9)
P3A C125 1.8210(9)
P3A C132 1.8625(9)
P3A C131 1.8857(9)
C114 C115 1.4064(11)
C114 C113 1.4092(11)
C114 B1A 1.6137(12)
C12 C13 1.4055(12)
C12 C11 1.4092(12)
C12 B1A 1.6253(12)
C113 C118 1.4039(12)
C126 C127 1.4062(12)
C126 C125 1.4101(12)
C126 B1A 1.6241(12)
C125 C130 1.3998(12)
C13 C14 1.3984(13)
C118 C117 1.3900(12)
C116 C117 1.3921(13)
C116 C115 1.3952(13)
C137 C138 1.4011(13)
C127 C128 1.3977(13)
C17 C19 1.5184(15)
C17 C110 1.5331(14)
C11 C16 1.4044(12)
C119 C121 1.5341(12)
C119 C122 1.5342(14)
C18 C111 1.5281(13)
C18 C112 1.5324(14)
C16 C15 1.3869(14)
C131 C133 1.5263(14)
C131 C134 1.5346(12)
C15 C14 1.3904(14)
C120 C124 1.5324(14)
C120 C123 1.5380(14)
C132 C136 1.5306(14)
C132 C135 1.5334(14)
C130 C129 1.3929(14)
C128 C129 1.3900(16)
Fe21 C237 2.0954(9)
Fe21 C238 2.1127(10)
Fe21 P2B 2.3195(3)
Fe21 P3B 2.3337(3)
Fe21 B1B 2.4585(9)
Fe21 P1B 2.4611(3)
P2B C21 1.8232(8)
P2B C27 1.8678(9)
P2B C28 1.8791(9)
P1B C225 1.8246(8)
P1B C232 1.8810(9)
P1B C231 1.8830(9)
P3B C213 1.8276(9)
P3B C219 1.8745(10)
P3B C220 1.8965(10)
C22 C23 1.4037(11)
C22 C21 1.4094(11)
C22 B1B 1.6162(13)
C225 C230 1.4020(12)
C225 C226 1.4067(12)
C21 C26 1.4012(12)
C226 C227 1.4086(12)
C226 B1B 1.6116(12)
C214 C213 1.4061(12)
C214 C215 1.4074(12)
C214 B1B 1.6148(12)
C27 C210 1.5259(14)
C27 C29 1.5298(14)
C230 C229 1.3926(13)
C26 C25 1.3948(13)
C25 C24 1.3941(14)
C28 C212 1.5339(12)
C28 C211 1.5340(14)
C213 C218 1.3987(12)
C232 C236 1.5345(13)
C232 C235 1.5348(13)
C24 C23 1.3941(13)
C215 C216 1.3961(12)
C227 C228 1.3945(13)
C231 C234 1.5304(13)
C231 C233 1.5305(13)
C229 C228 1.3948(14)
C237 C238 1.3945(15)
C216 C217 1.3864(15)
C217 C218 1.3965(14)
C219 C222 1.5269(17)
C219 C221 1.5545(16)
C220 C224 1.5267(15)
C220 C223 1.5301(15)
